data_1506233
loop_
_publ_author_name
'Falck, J. R.'
'He, Anyu'
'Reddy, L. Manmohan'
'Kundu, Abhijit'
'Barma, Deb K.'
'Bandyopadhyay, A.'
'Kamila, Sukanta'
'Akella, Radha'
'Bejot, Romain'
'Mioskowski, Charles'

_publ_section_title
;
 Ring expansion/homologation--aldehyde condensation cascade using
 tert-trihalomethylcarbinols.
;
_journal_issue 20
_journal_name_full 'Organic letters'
_journal_page_first 4645
_journal_page_last 4647
_journal_paper_doi 10.1021/ol061953q
_journal_volume 8
_journal_year 2006
_chemical_formula_sum 'C20 H20 O'
_chemical_formula_weight 276.37
_chemical_name_systematic
; 
 ? 
;
_space_group_IT_number 14
_symmetry_cell_setting monoclinic
_symmetry_space_group_name_Hall '-P 2yab'
_symmetry_space_group_name_H-M 'P 1 21/a 1'
_atom_sites_solution_hydrogens geom
_atom_sites_solution_primary direct
_atom_sites_solution_secondary difmap
_audit_creation_method SHELXL-97
_cell_angle_alpha 90.000(5)
_cell_angle_beta 99.693(5)
_cell_angle_gamma 90.000(5)
_cell_formula_units_Z 4
_cell_length_a 6.193(5)
_cell_length_b 17.433(5)
_cell_length_c 14.493(5)
_cell_measurement_temperature 291(2)
_cell_volume 1542.4(14)
_computing_cell_refinement 'HKL2000 v095.373'
_computing_data_collection 'collect, Nonius 1999'
_computing_data_reduction 'HKL2000 v095.373'
_computing_publication_material 'XCIF (Sheldrick and Bruker 1997)'
_computing_structure_refinement 'SHELXL-97 (Sheldrick, 1997)'
_computing_structure_solution 'SHELXS-97 (Sheldrick, 1990)'
_diffrn_ambient_temperature 291(2)
_diffrn_measured_fraction_theta_full 0.964
_diffrn_measured_fraction_theta_max 0.964
_diffrn_measurement_device_type 'Kappa CCD'
_diffrn_measurement_method collect
_diffrn_radiation_monochromator graphite
_diffrn_radiation_source 'fine-focus sealed tube'
_diffrn_radiation_type MoK\a
_diffrn_radiation_wavelength 0.71069
_diffrn_reflns_av_R_equivalents 0.0000
_diffrn_reflns_av_sigmaI/netI 0.1533
_diffrn_reflns_limit_h_max 5
_diffrn_reflns_limit_h_min 0
_diffrn_reflns_limit_k_max 17
_diffrn_reflns_limit_k_min 0
_diffrn_reflns_limit_l_max 14
_diffrn_reflns_limit_l_min -14
_diffrn_reflns_number 1615
_diffrn_reflns_theta_full 20.80
_diffrn_reflns_theta_max 20.80
_diffrn_reflns_theta_min 2.74
_exptl_absorpt_coefficient_mu 0.071
_exptl_absorpt_correction_type none
_exptl_absorpt_process_details none
_exptl_crystal_colour colorless
_exptl_crystal_density_diffrn 1.194
_exptl_crystal_density_method 'not measured'
_exptl_crystal_description needles
_exptl_crystal_F_000 592
_exptl_crystal_size_max 0.12
_exptl_crystal_size_mid 0.04
_exptl_crystal_size_min 0.02
_refine_diff_density_max 0.208
_refine_diff_density_min -0.213
_refine_diff_density_rms 0.051
_refine_ls_extinction_coef 0.34(8)
_refine_ls_extinction_expression Fc^*^=kFc[1+0.001xFc^2^\l^3^/sin(2\q)]^-1/4^
_refine_ls_extinction_method SHELXL
_refine_ls_goodness_of_fit_ref 1.006
_refine_ls_hydrogen_treatment constr
_refine_ls_matrix_type full
_refine_ls_number_parameters 196
_refine_ls_number_reflns 1497
_refine_ls_number_restraints 0
_refine_ls_restrained_S_all 1.006
_refine_ls_R_factor_all 0.1797
_refine_ls_R_factor_gt 0.0961
_refine_ls_shift/su_max 0.005
_refine_ls_shift/su_mean 0.001
_refine_ls_structure_factor_coef Fsqd
_refine_ls_weighting_details 'calc w=1/[\s^2^(Fo^2^)+(0.1999P)^2^+0.7634P] where P=(Fo^2^+2Fc^2^)/3'
_refine_ls_weighting_scheme calc
_refine_ls_wR_factor_gt 0.2076
_refine_ls_wR_factor_ref 0.1727
_reflns_number_gt 808
_reflns_number_total 1615
_reflns_threshold_expression >2sigma(I)
_cod_data_source_file ol061953qsi20060807_045002.cif
_cod_data_source_block shelxl_26
_cod_original_sg_symbol_H-M 'p 21/a'
_cod_database_code 1506233

loop_
_symmetry_equiv_pos_as_xyz
'x, y, z'
'-x+1/2, y+1/2, -z'
'-x, -y, -z'
'x-1/2, -y-1/2, z'

loop_
_atom_site_label
_atom_site_type_symbol
_atom_site_fract_x
_atom_site_fract_y
_atom_site_fract_z
_atom_site_U_iso_or_equiv
_atom_site_adp_type
_atom_site_occupancy
_atom_site_symmetry_multiplicity
_atom_site_calc_flag
_atom_site_refinement_flags
C1 C -0.227(2) 0.1481(7) -0.1236(7) 0.121(3) Uani 1 1 d .
H1 H -0.2040 0.1518 -0.1852 0.145 Uiso 1 1 calc R
C2 C -0.4017(17) 0.1830(5) -0.0964(8) 0.114(3) Uani 1 1 d .
H2 H -0.5002 0.2101 -0.1400 0.137 Uiso 1 1 calc R
C3 C -0.4353(14) 0.1789(6) -0.0041(8) 0.107(3) Uani 1 1 d .
H3 H -0.5531 0.2045 0.0140 0.128 Uiso 1 1 calc R
C4 C -0.2966(15) 0.1375(5) 0.0598(7) 0.088(3) Uani 1 1 d .
C5 C -0.1223(15) 0.1027(5) 0.0323(7) 0.107(3) Uani 1 1 d .
H5 H -0.0254 0.0750 0.0759 0.128 Uiso 1 1 calc R
C6 C -0.0848(17) 0.1073(6) -0.0595(9) 0.119(3) Uani 1 1 d .
H6 H 0.0355 0.0829 -0.0771 0.142 Uiso 1 1 calc R
C7 C -0.3448(13) 0.1298(5) 0.1583(6) 0.090(3) Uani 1 1 d .
H7 H -0.4767 0.1600 0.1618 0.108 Uiso 1 1 calc R
C8 C -0.1622(14) 0.1613(5) 0.2312(7) 0.090(3) Uani 1 1 d .
C9 C -0.1770(14) 0.1510(4) 0.3321(6) 0.084(3) Uani 1 1 d .
C10 C -0.3969(12) 0.1371(5) 0.3586(6) 0.093(3) Uani 1 1 d .
H10A H -0.5031 0.1702 0.3212 0.111 Uiso 1 1 calc R
H10B H -0.3910 0.1512 0.4237 0.111 Uiso 1 1 calc R
C11 C -0.4772(13) 0.0532(5) 0.3453(6) 0.101(3) Uani 1 1 d .
H11A H -0.3573 0.0190 0.3695 0.121 Uiso 1 1 calc R
H11B H -0.5932 0.0449 0.3815 0.121 Uiso 1 1 calc R
C12 C -0.5604(13) 0.0331(6) 0.2453(6) 0.111(3) Uani 1 1 d .
H12A H -0.6899 0.0636 0.2235 0.134 Uiso 1 1 calc R
H12B H -0.6043 -0.0204 0.2422 0.134 Uiso 1 1 calc R
C13 C -0.3964(13) 0.0455(6) 0.1788(5) 0.100(3) Uani 1 1 d .
H13A H -0.4525 0.0204 0.1199 0.120 Uiso 1 1 calc R
H13B H -0.2604 0.0202 0.2050 0.120 Uiso 1 1 calc R
C14 C 0.0100(16) 0.1538(5) 0.3924(7) 0.088(3) Uani 1 1 d .
H14 H 0.148(12) 0.169(4) 0.363(4) 0.10(2) Uiso 1 1 d .
C15 C 0.0571(14) 0.1448(5) 0.4948(6) 0.084(3) Uani 1 1 d .
C16 C -0.0585(13) 0.0985(5) 0.5459(7) 0.096(3) Uani 1 1 d .
H16 H -0.1740 0.0692 0.5149 0.116 Uiso 1 1 calc R
C17 C -0.0070(16) 0.0944(5) 0.6425(7) 0.105(3) Uani 1 1 d .
H17 H -0.0914 0.0643 0.6758 0.125 Uiso 1 1 calc R
C18 C 0.1675(16) 0.1345(6) 0.6891(7) 0.107(3) Uani 1 1 d .
H18 H 0.2035 0.1312 0.7540 0.128 Uiso 1 1 calc R
C19 C 0.2900(14) 0.1798(5) 0.6395(7) 0.104(3) Uani 1 1 d .
H19 H 0.4082 0.2075 0.6710 0.125 Uiso 1 1 calc R
C20 C 0.2380(13) 0.1842(5) 0.5437(7) 0.095(3) Uani 1 1 d .
H20 H 0.3242 0.2138 0.5108 0.115 Uiso 1 1 calc R
O1 O -0.0045(10) 0.1937(4) 0.2087(4) 0.112(2) Uani 1 1 d .

loop_
_atom_site_aniso_label
_atom_site_aniso_U_11
_atom_site_aniso_U_22
_atom_site_aniso_U_33
_atom_site_aniso_U_23
_atom_site_aniso_U_13
_atom_site_aniso_U_12
C1 0.131(9) 0.143(10) 0.091(8) -0.017(7) 0.022(7) -0.017(7)
C2 0.120(8) 0.110(8) 0.112(9) -0.005(6) 0.019(6) 0.006(6)
C3 0.090(6) 0.132(9) 0.097(8) -0.023(6) 0.015(6) 0.001(6)
C4 0.079(6) 0.093(7) 0.095(7) -0.014(5) 0.020(5) 0.003(5)
C5 0.119(8) 0.124(8) 0.085(7) -0.003(5) 0.040(6) 0.012(6)
C6 0.115(8) 0.114(9) 0.133(10) -0.016(7) 0.040(7) 0.004(6)
C7 0.078(6) 0.093(7) 0.106(7) -0.005(5) 0.033(5) 0.008(5)
C8 0.072(6) 0.097(7) 0.110(8) 0.004(5) 0.043(5) -0.003(5)
C9 0.070(6) 0.082(6) 0.105(7) -0.008(5) 0.033(5) -0.005(4)
C10 0.077(6) 0.111(7) 0.099(6) 0.008(5) 0.040(4) 0.007(5)
C11 0.091(6) 0.103(7) 0.118(8) 0.004(6) 0.046(5) -0.015(5)
C12 0.103(7) 0.127(8) 0.111(8) -0.005(6) 0.040(6) -0.025(5)
C13 0.104(6) 0.113(8) 0.089(6) -0.007(5) 0.034(5) -0.007(5)
C14 0.081(7) 0.094(7) 0.098(8) -0.006(5) 0.038(6) -0.006(5)
C15 0.079(6) 0.088(6) 0.094(7) 0.000(5) 0.037(5) 0.007(5)
C16 0.091(6) 0.106(7) 0.099(8) -0.003(5) 0.038(5) -0.020(5)
C17 0.105(7) 0.107(8) 0.110(8) 0.003(6) 0.042(6) -0.012(6)
C18 0.102(7) 0.120(8) 0.101(7) 0.001(6) 0.027(6) -0.004(6)
C19 0.092(6) 0.121(8) 0.103(8) 0.003(6) 0.029(6) -0.014(5)
C20 0.078(6) 0.111(8) 0.103(8) 0.003(6) 0.031(5) -0.008(5)
O1 0.104(5) 0.133(6) 0.105(5) -0.002(3) 0.037(3) -0.029(4)

loop_
_atom_type_symbol
_atom_type_description
_atom_type_scat_dispersion_real
_atom_type_scat_dispersion_imag
_atom_type_scat_source
C C 0.0033 0.0016 'International Tables Vol C Tables 4.2.6.8 and 6.1.1.4'
H H 0.0000 0.0000 'International Tables Vol C Tables 4.2.6.8 and 6.1.1.4'
O O 0.0106 0.0060 'International Tables Vol C Tables 4.2.6.8 and 6.1.1.4'

loop_
_geom_angle_atom_site_label_1
_geom_angle_atom_site_label_2
_geom_angle_atom_site_label_3
_geom_angle
C2 C1 C6 119.3(10)
C1 C2 C3 120.8(10)
C4 C3 C2 120.3(9)
C5 C4 C3 118.7(9)
C5 C4 C7 122.1(9)
C3 C4 C7 119.2(8)
C4 C5 C6 121.6(9)
C1 C6 C5 119.2(10)
C8 C7 C4 112.5(7)
C8 C7 C13 111.4(7)
C4 C7 C13 110.3(7)
O1 C8 C9 120.1(8)
O1 C8 C7 121.3(8)
C9 C8 C7 118.6(7)
C14 C9 C8 116.8(7)
C14 C9 C10 124.6(8)
C8 C9 C10 118.6(8)
C9 C10 C11 114.2(7)
C12 C11 C10 113.2(7)
C11 C12 C13 114.9(7)
C12 C13 C7 115.9(7)
C9 C14 C15 131.5(8)
C16 C15 C20 117.4(8)
C16 C15 C14 124.9(9)
C20 C15 C14 117.6(8)
C15 C16 C17 121.5(8)
C18 C17 C16 120.1(8)
C17 C18 C19 119.6(9)
C20 C19 C18 120.2(9)
C19 C20 C15 121.0(8)

loop_
_geom_bond_atom_site_label_1
_geom_bond_atom_site_label_2
_geom_bond_distance
C1 C2 1.358(12)
C1 C6 1.366(13)
C2 C3 1.389(12)
C3 C4 1.360(11)
C4 C5 1.356(11)
C4 C7 1.512(12)
C5 C6 1.392(12)
C7 C8 1.515(11)
C7 C13 1.544(11)
C8 O1 1.219(8)
C8 C9 1.492(11)
C9 C14 1.329(10)
C9 C10 1.496(10)
C10 C11 1.546(11)
C11 C12 1.496(10)
C12 C13 1.528(10)
C14 C15 1.472(11)
C15 C16 1.375(10)
C15 C20 1.400(10)
C16 C17 1.385(11)
C17 C18 1.366(11)
C18 C19 1.379(12)
C19 C20 1.373(11)
